data_7237681
loop_
_publ_author_name
'Dong, Dapeng'
'Yan, Chaoxiong'
'Huang, Jindou'
'Lu, Na'
'Wu, Pengyan'
'Wang, Jian'
'Zhang, Zhenyi'

_publ_section_title
;
 An electron-donating strategy to guide the construction of MOF
 photocatalysts toward co-catalyst-free highly efficient photocatalytic H2
 evolution
;
_journal_issue 42
_journal_name_full 'Journal of Materials Chemistry A'
_journal_page_first 24180
_journal_paper_doi 10.1039/C9TA06141J
_journal_volume 7
_journal_year 2019
_chemical_formula_sum 'C2 Cd N2 S3'
_chemical_formula_weight 260.62
_space_group_crystal_system monoclinic
_space_group_IT_number 15
_space_group_name_Hall '-C 2yc'
_space_group_name_H-M_alt 'C 1 2/c 1'
_audit_creation_method SHELXL-2014/7
_audit_update_record
;
2019-04-25 deposited with the CCDC.	2019-08-15 downloaded from the CCDC.
;
_cell_angle_alpha 90
_cell_angle_beta 100.7600(10)
_cell_angle_gamma 90
_cell_formula_units_Z 8
_cell_length_a 10.7038(10)
_cell_length_b 13.7718(13)
_cell_length_c 7.7097(7)
_cell_measurement_reflns_used 4597
_cell_measurement_temperature 296(2)
_cell_measurement_theta_max 27.51
_cell_measurement_theta_min 2.44
_cell_volume 1116.51(18)
_computing_cell_refinement 'Bruker SAINT'
_computing_data_collection 'Bruker APEX2'
_computing_data_reduction 'Bruker SAINT'
_computing_molecular_graphics 'Bruker SHELXTL'
_computing_publication_material 'Bruker SHELXTL'
_computing_structure_refinement 'SHELXL-2014 (Sheldrick 2014)'
_computing_structure_solution 'SHELXS-97 (Sheldrick 2008)'
_diffrn_ambient_temperature 296(2)
_diffrn_measured_fraction_theta_full 1.000
_diffrn_measured_fraction_theta_max 0.998
_diffrn_measurement_device_type 'Bruker APEX-II CCD'
_diffrn_measurement_method '\f and \w scans'
_diffrn_radiation_type MoK\a
_diffrn_radiation_wavelength 0.71073
_diffrn_reflns_av_R_equivalents 0.0205
_diffrn_reflns_av_unetI/netI 0.0135
_diffrn_reflns_Laue_measured_fraction_full 1.000
_diffrn_reflns_Laue_measured_fraction_max 0.998
_diffrn_reflns_limit_h_max 13
_diffrn_reflns_limit_h_min -13
_diffrn_reflns_limit_k_max 17
_diffrn_reflns_limit_k_min -17
_diffrn_reflns_limit_l_max 10
_diffrn_reflns_limit_l_min -10
_diffrn_reflns_number 6325
_diffrn_reflns_point_group_measured_fraction_full 1.000
_diffrn_reflns_point_group_measured_fraction_max 0.998
_diffrn_reflns_theta_full 25.242
_diffrn_reflns_theta_max 27.507
_diffrn_reflns_theta_min 2.437
_exptl_absorpt_coefficient_mu 4.900
_exptl_absorpt_correction_type none
_exptl_crystal_colour yellow
_exptl_crystal_density_diffrn 3.101
_exptl_crystal_description block
_exptl_crystal_F_000 976
_exptl_crystal_size_max 0.18
_exptl_crystal_size_mid 0.12
_exptl_crystal_size_min 0.11
_refine_diff_density_max 0.730
_refine_diff_density_min -0.585
_refine_diff_density_rms 0.085
_refine_ls_extinction_method none
_refine_ls_goodness_of_fit_ref 1.027
_refine_ls_hydrogen_treatment undef
_refine_ls_matrix_type full
_refine_ls_number_parameters 73
_refine_ls_number_reflns 1282
_refine_ls_number_restraints 0
_refine_ls_restrained_S_all 1.027
_refine_ls_R_factor_all 0.0163
_refine_ls_R_factor_gt 0.0151
_refine_ls_shift/su_max 0.001
_refine_ls_shift/su_mean 0.000
_refine_ls_structure_factor_coef Fsqd
_refine_ls_weighting_details 'w=1/[\s^2^(Fo^2^)+(0.0215P)^2^+1.9702P] where P=(Fo^2^+2Fc^2^)/3'
_refine_ls_weighting_scheme calc
_refine_ls_wR_factor_gt 0.0385
_refine_ls_wR_factor_ref 0.0393
_reflns_Friedel_coverage 0.000
_reflns_number_gt 1221
_reflns_number_total 1282
_reflns_threshold_expression 'I > 2\s(I)'
_cod_data_source_file c9ta06141j2.cif
_cod_data_source_block 2
_cod_original_sg_symbol_H-M 'C 2/c'
_cod_database_code 7237681
_shelx_shelxl_version_number 2014/7
_shelx_space_group_comment
;
The symmetry employed for this shelxl refinement is uniquely defined
by the following loop, which should always be used as a source of
symmetry information in preference to the above space-group names.
They are only intended as comments.
;

loop_
_space_group_symop_operation_xyz
'x, y, z'
'-x, y, -z+1/2'
'x+1/2, y+1/2, z'
'-x+1/2, y+1/2, -z+1/2'
'-x, -y, -z'
'x, -y, z-1/2'
'-x+1/2, -y+1/2, -z'
'x+1/2, -y+1/2, z-1/2'

loop_
_atom_site_label
_atom_site_type_symbol
_atom_site_fract_x
_atom_site_fract_y
_atom_site_fract_z
_atom_site_U_iso_or_equiv
_atom_site_adp_type
_atom_site_occupancy
_atom_site_site_symmetry_order
_atom_site_calc_flag
Cd1 Cd 0.81721(2) 0.08563(2) 0.04310(2) 0.02339(7) Uani 1 1 d
S1 S 1.17895(5) 0.50133(4) 0.23602(7) 0.02466(12) Uani 1 1 d
S2 S 1.07463(5) 0.32745(4) -0.00360(7) 0.02458(12) Uani 1 1 d
S3 S 1.04274(5) 0.10926(4) -0.00755(8) 0.02657(12) Uani 1 1 d
N1 N 1.20123(17) 0.31473(13) 0.3092(2) 0.0214(3) Uani 1 1 d
N2 N 1.16722(17) 0.22075(12) 0.2595(2) 0.0207(3) Uani 1 1 d
C1 C 1.15849(19) 0.37967(15) 0.1866(3) 0.0198(4) Uani 1 1 d
C2 C 1.09976(18) 0.21489(14) 0.0987(3) 0.0188(4) Uani 1 1 d

loop_
_atom_site_aniso_label
_atom_site_aniso_U_11
_atom_site_aniso_U_22
_atom_site_aniso_U_33
_atom_site_aniso_U_23
_atom_site_aniso_U_13
_atom_site_aniso_U_12
Cd1 0.02316(10) 0.02242(10) 0.02379(10) 0.00157(5) 0.00233(6) -0.00392(5)
S1 0.0325(3) 0.0180(2) 0.0255(3) -0.0028(2) 0.0104(2) -0.0038(2)
S2 0.0307(3) 0.0197(2) 0.0203(2) 0.00310(18) -0.0032(2) -0.0038(2)
S3 0.0225(2) 0.0207(3) 0.0363(3) -0.0091(2) 0.0048(2) -0.0017(2)
N1 0.0236(8) 0.0190(8) 0.0205(8) 0.0002(7) 0.0016(7) -0.0020(7)
N2 0.0230(8) 0.0173(8) 0.0210(8) 0.0003(6) 0.0020(7) -0.0013(7)
C1 0.0195(9) 0.0190(9) 0.0212(9) -0.0002(8) 0.0046(7) -0.0027(8)
C2 0.0186(9) 0.0171(9) 0.0208(10) 0.0015(7) 0.0036(7) -0.0009(7)

loop_
_atom_type_symbol
_atom_type_description
_atom_type_scat_dispersion_real
_atom_type_scat_dispersion_imag
_atom_type_scat_source
C C 0.0033 0.0016 'International Tables Vol C Tables 4.2.6.8 and 6.1.1.4'
N N 0.0061 0.0033 'International Tables Vol C Tables 4.2.6.8 and 6.1.1.4'
S S 0.1246 0.1234 'International Tables Vol C Tables 4.2.6.8 and 6.1.1.4'
Cd Cd -0.8075 1.2024 'International Tables Vol C Tables 4.2.6.8 and 6.1.1.4'

loop_
_geom_angle_atom_site_label_1
_geom_angle_atom_site_label_2
_geom_angle_atom_site_label_3
_geom_angle
_geom_angle_site_symmetry_1
_geom_angle_site_symmetry_3
N2 Cd1 N1 89.88(6) 2_755 8_455
N2 Cd1 S3 92.46(4) 2_755 .
N1 Cd1 S3 100.56(4) 8_455 .
N2 Cd1 S1 87.84(4) 2_755 3_445
N1 Cd1 S1 114.73(5) 8_455 3_445
S3 Cd1 S1 144.71(2) . 3_445
N2 Cd1 S1 146.11(4) 2_755 8_455
N1 Cd1 S1 59.85(4) 8_455 8_455
S3 Cd1 S1 106.922(18) . 8_455
S1 Cd1 S1 91.461(15) 3_445 8_455
C1 S1 Cd1 112.05(7) . 3
C1 S1 Cd1 78.31(7) . 8_556
Cd1 S1 Cd1 114.26(2) 3 8_556
C1 S2 C2 88.53(10) . .
C2 S3 Cd1 107.32(7) . .
C1 N1 N2 113.49(17) . .
C1 N1 Cd1 102.16(13) . 8_556
N2 N1 Cd1 144.34(13) . 8_556
C2 N2 N1 112.93(16) . .
C2 N2 Cd1 120.87(13) . 2_755
N1 N2 Cd1 124.76(13) . 2_755
N1 C1 S1 119.21(16) . .
N1 C1 S2 112.45(15) . .
S1 C1 S2 128.10(13) . .
N2 C2 S3 125.64(15) . .
N2 C2 S2 112.59(15) . .
S3 C2 S2 121.76(12) . .

loop_
_geom_bond_atom_site_label_1
_geom_bond_atom_site_label_2
_geom_bond_distance
_geom_bond_site_symmetry_2
Cd1 N2 2.3900(17) 2_755
Cd1 N1 2.4164(17) 8_455
Cd1 S3 2.5373(6) .
Cd1 S1 2.5636(6) 3_445
Cd1 S1 2.8144(6) 8_455
S1 C1 1.723(2) .
S1 Cd1 2.5636(6) 3
S1 Cd1 2.8144(6) 8_556
S2 C1 1.727(2) .
S2 C2 1.737(2) .
S3 C2 1.724(2) .
N1 C1 1.320(3) .
N1 N2 1.379(2) .
N1 Cd1 2.4164(17) 8_556
N2 C2 1.316(3) .
N2 Cd1 2.3899(17) 2_755
